data_7205458
loop_
_publ_author_name
'Liu, Dong'
'Chang, Yu-Jie'
'Lang, Jian-Ping'

_publ_section_title
;
 Ligand geometry-driven formation of different coordination polymers
 from Zn(NO3)2, 1,4-bpeb and phenylenediacetic acids
;
_journal_issue 6
_journal_name_full CrystEngComm
_journal_page_first 1851
_journal_paper_doi 10.1039/c0ce00575d
_journal_volume 13
_journal_year 2011
_chemical_formula_moiety 'C30 H24 N2 O4 Zn, 2(H2 O)'
_chemical_formula_sum 'C30 H28 N2 O6 Zn'
_chemical_formula_weight 577.93
_chemical_name_systematic
;
?
;
_space_group_IT_number 15
_symmetry_cell_setting monoclinic
_symmetry_space_group_name_Hall '-C 2yc'
_symmetry_space_group_name_H-M 'C 1 2/c 1'
_atom_sites_solution_hydrogens geom
_atom_sites_solution_primary direct
_atom_sites_solution_secondary difmap
_audit_creation_method SHELXL-97
_cell_angle_alpha 90.00
_cell_angle_beta 92.38(3)
_cell_angle_gamma 90.00
_cell_formula_units_Z 4
_cell_length_a 25.029(5)
_cell_length_b 5.8653(12)
_cell_length_c 20.980(4)
_cell_measurement_reflns_used 5552
_cell_measurement_temperature 223(2)
_cell_measurement_theta_max 25.4778
_cell_measurement_theta_min 3.0823
_cell_volume 3077.3(11)
_computing_cell_refinement 'CrystalClear, Ver. 1.30 (Rigaku/MSC, 2001)'
_computing_data_collection 'CrystalClear, Ver. 1.30 (Rigaku/MSC, 2001)'
_computing_data_reduction 'CrystalStructure, Ver. 3.60 (Rigaku/MSC, 2004)'
_computing_molecular_graphics 'ORTEPII (Johnson, 1976)'
_computing_publication_material SHELXL97
_computing_structure_refinement 'SHELXL-97 (Sheldrick, 1997)'
_computing_structure_solution 'SHELXS-97 (Sheldrick, 1990)'
_diffrn_ambient_temperature 223(2)
_diffrn_measured_fraction_theta_full 0.985
_diffrn_measured_fraction_theta_max 0.985
_diffrn_measurement_device_type 'Rigaku MercuryCCD area detector'
_diffrn_measurement_method \w
_diffrn_radiation_monochromator graphite
_diffrn_radiation_source 'fine-focus sealed tube'
_diffrn_radiation_type MoK\a
_diffrn_radiation_wavelength 0.71073
_diffrn_reflns_av_R_equivalents 0.0314
_diffrn_reflns_av_sigmaI/netI 0.0371
_diffrn_reflns_limit_h_max 27
_diffrn_reflns_limit_h_min -29
_diffrn_reflns_limit_k_max 6
_diffrn_reflns_limit_k_min -6
_diffrn_reflns_limit_l_max 18
_diffrn_reflns_limit_l_min -24
_diffrn_reflns_number 7246
_diffrn_reflns_theta_full 25.04
_diffrn_reflns_theta_max 25.04
_diffrn_reflns_theta_min 3.26
_diffrn_standards_decay_% 0
_diffrn_standards_interval_count 0
_diffrn_standards_interval_time 0
_diffrn_standards_number 0
_exptl_absorpt_coefficient_mu 0.839
_exptl_absorpt_correction_T_max 0.8774
_exptl_absorpt_correction_T_min 0.8501
_exptl_absorpt_correction_type multi-scan
_exptl_absorpt_process_details 'Jacobson, R. (1998) Private communication to Rigaku Company, Tokyo, Japan.'
_exptl_crystal_colour yellow
_exptl_crystal_density_diffrn 1.247
_exptl_crystal_density_method 'not measured'
_exptl_crystal_description Block
_exptl_crystal_F_000 1200
_exptl_crystal_size_max 0.20
_exptl_crystal_size_mid 0.18
_exptl_crystal_size_min 0.16
_refine_diff_density_max 0.663
_refine_diff_density_min -0.460
_refine_diff_density_rms 0.116
_refine_ls_extinction_method none
_refine_ls_goodness_of_fit_ref 1.128
_refine_ls_hydrogen_treatment mixed
_refine_ls_matrix_type full
_refine_ls_number_parameters 185
_refine_ls_number_reflns 2673
_refine_ls_number_restraints 2
_refine_ls_restrained_S_all 1.136
_refine_ls_R_factor_all 0.0726
_refine_ls_R_factor_gt 0.0624
_refine_ls_shift/su_max 0.000
_refine_ls_shift/su_mean 0.000
_refine_ls_structure_factor_coef Fsqd
_refine_ls_weighting_details 'calc w=1/[\s^2^(Fo^2^)+(0.1309P)^2^+0.5727P] where P=(Fo^2^+2Fc^2^)/3'
_refine_ls_weighting_scheme calc
_refine_ls_wR_factor_gt 0.1782
_refine_ls_wR_factor_ref 0.1897
_reflns_number_gt 2307
_reflns_number_total 2673
_reflns_threshold_expression >2sigma(I)
_cod_data_source_file C0CE00575D.TXT
_cod_data_source_block 1
_cod_depositor_comments
;
The following automatic conversions were performed:
'_exptl_absorpt_correction_type' value 'Multi-Scan' changed to
'multi-scan' according to
'/home/saulius/struct/CIF-dictionaries/cif_core.dic' dictionary named
'cif_core.dic' version 2.4.1 from 2010-06-29.

Automatic conversion script
Id: cif_fix_enum 1555 2011-01-17 13:19:09Z saulius 
;
_cod_original_sg_symbol_Hall '-C 2yc '
_cod_original_sg_symbol_H-M 'C 2/c'
_cod_database_code 7205458

loop_
_symmetry_equiv_pos_as_xyz
'x, y, z'
'-x, y, -z+1/2'
'x+1/2, y+1/2, z'
'-x+1/2, y+1/2, -z+1/2'
'-x, -y, -z'
'x, -y, z-1/2'
'-x+1/2, -y+1/2, -z'
'x+1/2, -y+1/2, z-1/2'

loop_
_atom_site_label
_atom_site_type_symbol
_atom_site_fract_x
_atom_site_fract_y
_atom_site_fract_z
_atom_site_U_iso_or_equiv
_atom_site_adp_type
_atom_site_occupancy
_atom_site_symmetry_multiplicity
_atom_site_calc_flag
_atom_site_refinement_flags
_atom_site_disorder_assembly
_atom_site_disorder_group
Zn1 Zn 0.0000 -0.28245(10) 0.2500 0.0331(3) Uani 1 2 d S . .
N1 N 0.04959(12) -0.0936(5) 0.30736(15) 0.0343(7) Uani 1 1 d . . .
O1 O -0.03415(11) -0.4876(5) 0.30859(14) 0.0415(7) Uani 1 1 d . . .
O2 O -0.08291(18) -0.1965(6) 0.3395(2) 0.0742(12) Uani 1 1 d . . .
C1 C 0.06486(16) -0.1649(7) 0.36643(19) 0.0384(9) Uani 1 1 d . . .
H1 H 0.0510 -0.3030 0.3814 0.046 Uiso 1 1 calc R . .
C2 C 0.09957(16) -0.0450(7) 0.4053(2) 0.0393(9) Uani 1 1 d . . .
H2 H 0.1096 -0.1029 0.4459 0.047 Uiso 1 1 calc R . .
C3 C 0.12026(16) 0.1621(7) 0.3857(2) 0.0415(10) Uani 1 1 d . . .
C4 C 0.10332(19) 0.2383(7) 0.3244(2) 0.0445(10) Uani 1 1 d . . .
H4 H 0.1154 0.3788 0.3089 0.053 Uiso 1 1 calc R . .
C5 C 0.06918(17) 0.1059(7) 0.2875(2) 0.0438(10) Uani 1 1 d . . .
H5 H 0.0590 0.1572 0.2463 0.053 Uiso 1 1 calc R . .
C6 C 0.15625(18) 0.2897(7) 0.4290(2) 0.0450(10) Uani 1 1 d . . .
H6 H 0.1617 0.2333 0.4707 0.054 Uiso 1 1 calc R . .
C7 C 0.18214(17) 0.4809(7) 0.4139(2) 0.0479(11) Uani 1 1 d . . .
H7 H 0.1779 0.5343 0.3718 0.058 Uiso 1 1 calc R . .
C8 C 0.21702(15) 0.6142(7) 0.4589(2) 0.0435(10) Uani 1 1 d . . .
C9 C 0.22883(17) 0.5487(8) 0.5224(2) 0.0470(11) Uani 1 1 d . . .
H9 H 0.2146 0.4121 0.5379 0.056 Uiso 1 1 calc R . .
C10 C 0.23901(17) 0.8176(8) 0.4378(2) 0.0470(11) Uani 1 1 d . . .
H10 H 0.2318 0.8648 0.3954 0.056 Uiso 1 1 calc R . .
C11 C -0.06764(16) -0.3963(8) 0.3451(2) 0.0434(10) Uani 1 1 d . . .
C12 C -0.08461(18) -0.5420(9) 0.4008(2) 0.0516(11) Uani 1 1 d . . .
H12A H -0.1187 -0.4874 0.4162 0.062 Uiso 1 1 calc R . .
H12B H -0.0890 -0.7011 0.3873 0.062 Uiso 1 1 calc R . .
C13 C -0.0040(2) -0.6974(7) 0.4637(2) 0.0475(11) Uani 1 1 d . . .
H13 H -0.0065 -0.8317 0.4393 0.057 Uiso 1 1 calc R . .
C14 C -0.04125(16) -0.5233(7) 0.45292(19) 0.0410(9) Uani 1 1 d . . .
C15 C -0.03648(19) -0.3263(8) 0.4900(2) 0.0511(11) Uani 1 1 d . . .
H15 H -0.0613 -0.2076 0.4834 0.061 Uiso 1 1 calc R . .
O3 O 0.1556(2) 1.0514(11) 0.5729(3) 0.1074(17) Uani 1 1 d DU . .
H1W H 0.180(2) 0.985(12) 0.595(3) 0.112(6) Uiso 1 1 d DU . .
H2W H 0.130(2) 1.112(14) 0.591(3) 0.114(6) Uiso 1 1 d DU . .

loop_
_atom_site_aniso_label
_atom_site_aniso_U_11
_atom_site_aniso_U_22
_atom_site_aniso_U_33
_atom_site_aniso_U_23
_atom_site_aniso_U_13
_atom_site_aniso_U_12
Zn1 0.0358(4) 0.0326(4) 0.0302(4) 0.000 -0.0074(3) 0.000
N1 0.0368(16) 0.0346(17) 0.0308(18) -0.0020(13) -0.0058(13) 0.0005(13)
O1 0.0495(16) 0.0375(15) 0.0378(16) -0.0009(11) 0.0046(13) -0.0041(12)
O2 0.095(3) 0.072(3) 0.058(2) 0.0200(19) 0.028(2) 0.033(2)
C1 0.039(2) 0.039(2) 0.037(2) -0.0008(16) -0.0045(17) 0.0035(17)
C2 0.041(2) 0.044(2) 0.033(2) -0.0036(16) -0.0033(16) 0.0049(17)
C3 0.034(2) 0.043(2) 0.047(3) -0.0106(19) -0.0048(18) 0.0045(17)
C4 0.048(2) 0.035(2) 0.049(3) -0.0011(17) -0.006(2) -0.0061(17)
C5 0.052(2) 0.038(2) 0.040(2) 0.0005(17) -0.0118(19) -0.0027(19)
C6 0.042(2) 0.048(2) 0.045(3) -0.0088(18) -0.0058(19) -0.0024(19)
C7 0.042(2) 0.046(2) 0.056(3) -0.010(2) -0.003(2) 0.0003(19)
C8 0.0311(19) 0.045(2) 0.054(3) -0.0134(19) -0.0014(18) 0.0015(17)
C9 0.037(2) 0.042(2) 0.062(3) -0.007(2) 0.002(2) -0.0043(18)
C10 0.038(2) 0.047(2) 0.055(3) -0.008(2) -0.0029(19) -0.0046(19)
C11 0.042(2) 0.050(3) 0.038(2) 0.0044(18) -0.0023(18) 0.0002(19)
C12 0.048(2) 0.059(3) 0.048(3) 0.008(2) 0.005(2) -0.005(2)
C13 0.059(3) 0.042(2) 0.042(3) -0.0016(18) 0.008(2) 0.008(2)
C14 0.044(2) 0.048(2) 0.031(2) 0.0069(17) 0.0092(17) 0.0003(18)
C15 0.056(3) 0.044(2) 0.054(3) 0.001(2) 0.004(2) 0.015(2)
O3 0.111(4) 0.110(4) 0.104(4) 0.019(3) 0.039(3) 0.029(3)

loop_
_atom_type_symbol
_atom_type_description
_atom_type_scat_dispersion_real
_atom_type_scat_dispersion_imag
_atom_type_scat_source
C C 0.0033 0.0016 'International Tables Vol C Tables 4.2.6.8 and 6.1.1.4'
H H 0.0000 0.0000 'International Tables Vol C Tables 4.2.6.8 and 6.1.1.4'
N N 0.0061 0.0033 'International Tables Vol C Tables 4.2.6.8 and 6.1.1.4'
O O 0.0106 0.0060 'International Tables Vol C Tables 4.2.6.8 and 6.1.1.4'
Zn Zn 0.2839 1.4301 'International Tables Vol C Tables 4.2.6.8 and 6.1.1.4'

loop_
_geom_angle_atom_site_label_1
_geom_angle_atom_site_label_2
_geom_angle_atom_site_label_3
_geom_angle
_geom_angle_site_symmetry_1
_geom_angle_site_symmetry_3
_geom_angle_publ_flag
O1 Zn1 O1 103.50(17) 2 . ?
O1 Zn1 N1 116.12(12) 2 . ?
O1 Zn1 N1 103.76(12) . . ?
O1 Zn1 N1 103.76(12) 2 2 ?
O1 Zn1 N1 116.12(12) . 2 ?
N1 Zn1 N1 113.59(18) . 2 ?
C5 N1 C1 117.6(3) . . ?
C5 N1 Zn1 121.0(3) . . ?
C1 N1 Zn1 121.4(3) . . ?
C11 O1 Zn1 115.9(3) . . ?
N1 C1 C2 122.7(4) . . ?
N1 C1 H1 118.7 . . ?
C2 C1 H1 118.7 . . ?
C1 C2 C3 120.6(4) . . ?
C1 C2 H2 119.7 . . ?
C3 C2 H2 119.7 . . ?
C2 C3 C4 116.5(4) . . ?
C2 C3 C6 119.4(4) . . ?
C4 C3 C6 124.0(4) . . ?
C5 C4 C3 119.5(4) . . ?
C5 C4 H4 120.2 . . ?
C3 C4 H4 120.2 . . ?
N1 C5 C4 123.1(4) . . ?
N1 C5 H5 118.5 . . ?
C4 C5 H5 118.5 . . ?
C7 C6 C3 125.1(5) . . ?
C7 C6 H6 117.5 . . ?
C3 C6 H6 117.5 . . ?
C6 C7 C8 124.7(5) . . ?
C6 C7 H7 117.6 . . ?
C8 C7 H7 117.6 . . ?
C10 C8 C9 117.7(4) . . ?
C10 C8 C7 118.6(4) . . ?
C9 C8 C7 123.7(4) . . ?
C10 C9 C8 120.9(4) 7_566 . ?
C10 C9 H9 119.6 7_566 . ?
C8 C9 H9 119.6 . . ?
C9 C10 C8 121.4(5) 7_566 . ?
C9 C10 H10 119.3 7_566 . ?
C8 C10 H10 119.3 . . ?
O2 C11 O1 123.3(4) . . ?
O2 C11 C12 120.6(4) . . ?
O1 C11 C12 115.8(4) . . ?
C14 C12 C11 107.5(4) . . ?
C14 C12 H12A 110.2 . . ?
C11 C12 H12A 110.2 . . ?
C14 C12 H12B 110.2 . . ?
C11 C12 H12B 110.2 . . ?
H12A C12 H12B 108.5 . . ?
C15 C13 C14 120.4(4) 5_546 . ?
C15 C13 H13 119.8 5_546 . ?
C14 C13 H13 119.8 . . ?
C13 C14 C15 118.4(4) . . ?
C13 C14 C12 121.2(4) . . ?
C15 C14 C12 120.4(4) . . ?
C13 C15 C14 121.3(4) 5_546 . ?
C13 C15 H15 119.4 5_546 . ?
C14 C15 H15 119.4 . . ?
H1W O3 H2W 121(4) . . ?

loop_
_geom_bond_atom_site_label_1
_geom_bond_atom_site_label_2
_geom_bond_distance
_geom_bond_site_symmetry_2
_geom_bond_publ_flag
Zn1 O1 1.943(3) 2 ?
Zn1 O1 1.943(3) . ?
Zn1 N1 2.023(3) . ?
Zn1 N1 2.023(3) 2 ?
N1 C5 1.342(5) . ?
N1 C1 1.348(5) . ?
O1 C11 1.276(5) . ?
O2 C11 1.236(6) . ?
C1 C2 1.363(6) . ?
C1 H1 0.9400 . ?
C2 C3 1.390(6) . ?
C2 H2 0.9400 . ?
C3 C4 1.410(7) . ?
C3 C6 1.459(6) . ?
C4 C5 1.370(6) . ?
C4 H4 0.9400 . ?
C5 H5 0.9400 . ?
C6 C7 1.339(6) . ?
C6 H6 0.9400 . ?
C7 C8 1.482(6) . ?
C7 H7 0.9400 . ?
C8 C10 1.394(7) . ?
C8 C9 1.406(7) . ?
C9 C10 1.380(6) 7_566 ?
C9 H9 0.9400 . ?
C10 C9 1.380(6) 7_566 ?
C10 H10 0.9400 . ?
C11 C12 1.522(6) . ?
C12 C14 1.513(6) . ?
C12 H12A 0.9800 . ?
C12 H12B 0.9800 . ?
C13 C15 1.382(7) 5_546 ?
C13 C14 1.394(6) . ?
C13 H13 0.9400 . ?
C14 C15 1.395(6) . ?
C15 C13 1.382(7) 5_546 ?
C15 H15 0.9400 . ?
O3 H1W 0.85(6) . ?
O3 H2W 0.84(6) . ?
